data_7706921
loop_
_publ_author_name
'Weller, Ruth'
'M\"uller, Igor'
'Duhayon, Carine'
'Sabo-Etienne, Sylviane'
'Bontemps, S\'ebastien'
'Werncke, C. Gunnar'

_publ_section_title
;
 Quasilinear 3d-metal(i) complexes
 [KM(N(Dipp)SiR<sub>3</sub>)<sub>2</sub>] (M = Cr-Co) - structural
 diversity, solution state behaviour and reactivity.
;
_journal_issue 14
_journal_name_full 'Dalton transactions (Cambridge, England : 2003)'
_journal_page_first 4890
_journal_page_last 4903
_journal_paper_doi 10.1039/d1dt00121c
_journal_volume 50
_journal_year 2021
_chemical_formula_moiety 'C74 H103 K2 Mn2 N2 O4 Si2'
_chemical_formula_sum 'C74 H103 K2 Mn2 N2 O4 Si2'
_chemical_formula_weight 1328.84
_space_group_crystal_system triclinic
_space_group_IT_number 2
_space_group_name_Hall '-P 1'
_space_group_name_H-M_alt 'P -1'
_atom_sites_solution_hydrogens geom
_atom_sites_solution_primary dual
_audit_creation_date 2021-02-10
_audit_creation_method
;
Olex2 1.2
(compiled 2018.05.29 svn.r3508 for OlexSys, GUI svn.r5506)
;
_audit_update_record
;
2021-02-24 deposited with the CCDC.	2021-03-03 downloaded from the CCDC.
;
_cell_angle_alpha 104.35(5)
_cell_angle_beta 107.84(6)
_cell_angle_gamma 105.11(6)
_cell_formula_units_Z 1
_cell_length_a 12.905(11)
_cell_length_b 13.215(8)
_cell_length_c 14.360(9)
_cell_measurement_reflns_used 2800
_cell_measurement_temperature 100
_cell_measurement_theta_max 17.86
_cell_measurement_theta_min 1.57
_cell_volume 2103(3)
_computing_molecular_graphics 'Olex2 (Dolomanov et al., 2009)'
_computing_publication_material 'Olex2 (Dolomanov et al., 2009)'
_computing_structure_refinement 'XL (Sheldrick, 2008)'
_computing_structure_solution 'ShelXT (Sheldrick, 2015)'
_diffrn_ambient_temperature 100.0
_diffrn_detector 'imaging plate area detector'
_diffrn_detector_area_resol_mean 6.67
_diffrn_detector_type 'STOE Imaging Plate'
_diffrn_measured_fraction_theta_full 0.999
_diffrn_measured_fraction_theta_max 0.999
_diffrn_measurement_device '2-circle diffractometer'
_diffrn_measurement_device_type 'STOE IPDS II'
_diffrn_measurement_method '\w scans'
_diffrn_radiation_collimation '0.5 mm, multiple pinhole'
_diffrn_radiation_monochromator 'planar graphite'
_diffrn_radiation_probe x-ray
_diffrn_radiation_type MoK\a
_diffrn_radiation_wavelength 0.71073
_diffrn_reflns_av_R_equivalents 0.1069
_diffrn_reflns_av_unetI/netI 0.0991
_diffrn_reflns_Laue_measured_fraction_full 0.999
_diffrn_reflns_Laue_measured_fraction_max 0.999
_diffrn_reflns_limit_h_max 15
_diffrn_reflns_limit_h_min -15
_diffrn_reflns_limit_k_max 15
_diffrn_reflns_limit_k_min -15
_diffrn_reflns_limit_l_max 17
_diffrn_reflns_limit_l_min -17
_diffrn_reflns_number 15985
_diffrn_reflns_point_group_measured_fraction_full 0.999
_diffrn_reflns_point_group_measured_fraction_max 0.999
_diffrn_reflns_theta_full 24.997
_diffrn_reflns_theta_max 24.997
_diffrn_reflns_theta_min 1.594
_diffrn_source 'sealed X-ray tube, 12 x 0.4 mm LF focus'
_diffrn_source_target Mo
_diffrn_source_type 'STOE C-Tech Mo LFF X-Ray Tube'
_exptl_absorpt_coefficient_mu 0.468
_exptl_absorpt_correction_T_max 0.9199
_exptl_absorpt_correction_T_min 0.4475
_exptl_absorpt_correction_type numerical
_exptl_absorpt_process_details 'X-Area X-Red 1.63.1.0 (STOE, 2016)'
_exptl_crystal_colour 'dark red'
_exptl_crystal_colour_modifier dark
_exptl_crystal_colour_primary red
_exptl_crystal_density_diffrn 1.049
_exptl_crystal_description plate
_exptl_crystal_F_000 709
_exptl_crystal_size_max 0.942
_exptl_crystal_size_mid 0.456
_exptl_crystal_size_min 0.229
_refine_diff_density_max 0.856
_refine_diff_density_min -0.635
_refine_diff_density_rms 0.099
_refine_ls_extinction_method none
_refine_ls_goodness_of_fit_ref 0.949
_refine_ls_hydrogen_treatment constr
_refine_ls_matrix_type full
_refine_ls_number_parameters 409
_refine_ls_number_reflns 7390
_refine_ls_number_restraints 3
_refine_ls_restrained_S_all 0.952
_refine_ls_R_factor_all 0.1224
_refine_ls_R_factor_gt 0.0868
_refine_ls_shift/su_max 0.001
_refine_ls_shift/su_mean 0.000
_refine_ls_structure_factor_coef Fsqd
_refine_ls_weighting_details 'w=1/[\s^2^(Fo^2^)+(0.1644P)^2^] where P=(Fo^2^+2Fc^2^)/3'
_refine_ls_weighting_scheme calc
_refine_ls_wR_factor_gt 0.2314
_refine_ls_wR_factor_ref 0.2483
_reflns_Friedel_coverage 0.000
_reflns_number_gt 4387
_reflns_number_total 7390
_reflns_threshold_expression 'I > 2\s(I)'
_cod_data_source_file d1dt00121c2.cif
_cod_data_source_block 12_k2_mn2_phccph2
_cod_depositor_comments 'Adding full bibliography for 7706910--7706927.cif.'
_cod_database_code 7706921
_shelx_shelxl_version_number 2016/6
_shelx_space_group_comment
;
The symmetry employed for this shelxl refinement is uniquely defined
by the following loop, which should always be used as a source of
symmetry information in preference to the above space-group names.
They are only intended as comments.
;
_shelx_estimated_absorpt_t_max 0.900
_shelx_estimated_absorpt_t_min 0.667
_olex2_refinement_description
;
1. Fixed Uiso
 At 1.2 times of:
  All C(H) groups, All C(H,H) groups
 At 1.5 times of:
  All C(H,H,H) groups
2. Restrained distances
 C38-C37
 1.5 with sigma of 0.02
 C24-C27 \\sim C24-C26
 with sigma of 0.02
 Si1-C30 \\sim Si1-C31
 with sigma of 0.02
3. Uiso/Uaniso restraints and constraints
Uanis(C31) = Uanis(C30)
4. Others
 Fixed Sof: H24(0.5) C27(0.5) H27A(0.5) H27B(0.5) H27C(0.5) C30(0.5) H30A(0.5)
 H30B(0.5) H30C(0.5) C26(0.5) H26A(0.5) H26B(0.5) H26C(0.5) C31(0.5) H31A(0.5)
 H31B(0.5) H31C(0.5)
5.a Ternary CH refined with riding coordinates:
 C10(H10), C11(H11), C12(H12), C13(H13), C14(H14), C21(H21), C24(H24)
5.b Secondary CH2 refined with riding coordinates:
 C32(H32A,H32B), C33(H33A,H33B), C34(H34A,H34B), C35(H35A,H35B), C36(H36A,
 H36B), C37(H37A,H37B), C38(H38A,H38B), C39(H39A,H39B)
5.c Aromatic/amide H refined with riding coordinates:
 C4(H4), C5(H5), C6(H6), C7(H7), C8(H8), C17(H17), C18(H18), C19(H19)
5.d Idealised Me refined as rotating group:
 C22(H22A,H22B,H22C), C23(H23A,H23B,H23C), C25(H25A,H25B,H25C), C28(H28A,H28B,
 H28C), C29(H29A,H29B,H29C), C27(H27A,H27B,H27C), C30(H30A,H30B,H30C), C26(H26A,
 H26B,H26C), C31(H31A,H31B,H31C)
;
_olex2_submission_special_instructions 'No special instructions were received'

loop_
_space_group_symop_operation_xyz
'x, y, z'
'-x, -y, -z'

loop_
_atom_site_label
_atom_site_type_symbol
_atom_site_fract_x
_atom_site_fract_y
_atom_site_fract_z
_atom_site_U_iso_or_equiv
_atom_site_adp_type
_atom_site_occupancy
_atom_site_site_symmetry_order
_atom_site_calc_flag
_atom_site_refinement_flags_posn
_atom_site_refinement_flags_adp
_atom_site_refinement_flags_occupancy
_atom_site_disorder_assembly
_atom_site_disorder_group
Mn1 Mn 0.51210(5) 0.59093(5) 0.55752(6) 0.0505(3) Uani 1 1 d . . . . .
K1 K 0.90810(10) 0.81225(10) 0.71220(10) 0.0697(4) Uani 1 1 d . . . . .
Si1 Si 0.41788(12) 0.77204(12) 0.67125(13) 0.0660(4) Uani 1 1 d D . . . .
O1 O 1.0915(3) 0.8179(3) 0.8684(4) 0.0891(12) Uani 1 1 d . . . . .
O2 O 1.0529(4) 0.9912(4) 0.6934(4) 0.0980(14) Uani 1 1 d . . . . .
N1 N 0.5348(3) 0.7428(3) 0.6594(3) 0.0536(9) Uani 1 1 d . . . . .
C1 C 0.3689(4) 0.4415(4) 0.5132(4) 0.0586(12) Uani 1 1 d . . . . .
C2 C 0.4594(4) 0.4293(4) 0.5812(4) 0.0605(13) Uani 1 1 d . . . . .
C3 C 0.4760(4) 0.3900(4) 0.6703(4) 0.0609(13) Uani 1 1 d . . . . .
C4 C 0.5371(5) 0.3165(5) 0.6813(5) 0.0724(15) Uani 1 1 d . . . . .
H4 H 0.566442 0.291614 0.630337 0.087 Uiso 1 1 calc R . . . .
C5 C 0.5554(5) 0.2796(5) 0.7666(5) 0.0792(16) Uani 1 1 d . . . . .
H5 H 0.592225 0.226333 0.770315 0.095 Uiso 1 1 calc R . . . .
C6 C 0.5199(5) 0.3204(5) 0.8455(5) 0.0741(15) Uani 1 1 d . . . . .
H6 H 0.534477 0.297537 0.904471 0.089 Uiso 1 1 calc R . . . .
C7 C 0.4629(5) 0.3950(5) 0.8367(5) 0.0726(15) Uani 1 1 d . . . . .
H7 H 0.439267 0.424378 0.890734 0.087 Uiso 1 1 calc R . . . .
C8 C 0.4394(4) 0.4280(4) 0.7493(4) 0.0663(13) Uani 1 1 d . . . . .
H8 H 0.397671 0.477243 0.743974 0.080 Uiso 1 1 calc R . . . .
C9 C 0.2424(4) 0.4045(4) 0.4893(4) 0.0623(13) Uani 1 1 d . . . . .
C10 C 0.1894(4) 0.3273(4) 0.5291(4) 0.0668(14) Uani 1 1 d . . . . .
H10 H 0.239438 0.303291 0.580881 0.080 Uiso 1 1 calc R . . . .
C11 C 0.0689(5) 0.2933(5) 0.5050(5) 0.0762(16) Uani 1 1 d . . . . .
H11 H 0.033956 0.241785 0.537013 0.091 Uiso 1 1 calc R . . . .
C12 C -0.0006(5) 0.3323(5) 0.4427(5) 0.0795(16) Uani 1 1 d . . . . .
H12 H -0.085799 0.309344 0.428411 0.095 Uiso 1 1 calc R . . . .
C13 C 0.0492(5) 0.4069(5) 0.4020(5) 0.0813(17) Uani 1 1 d . . . . .
H13 H 0.001025 0.440478 0.359676 0.098 Uiso 1 1 calc R . . . .
C14 C 0.1699(4) 0.4397(4) 0.4258(5) 0.0677(14) Uani 1 1 d . . . . .
H14 H 0.205464 0.498278 0.400430 0.081 Uiso 1 1 calc R . . . .
C15 C 0.6482(4) 0.8182(4) 0.7277(4) 0.0531(11) Uani 1 1 d . . . . .
C16 C 0.7019(4) 0.9154(4) 0.7099(5) 0.0668(14) Uani 1 1 d . . . . .
C17 C 0.8094(5) 0.9944(4) 0.7852(5) 0.0774(16) Uani 1 1 d . . . . .
H17 H 0.843227 1.061509 0.774812 0.093 Uiso 1 1 calc R . . . .
C18 C 0.8676(5) 0.9766(5) 0.8748(5) 0.0789(16) Uani 1 1 d . . . . .
H18 H 0.941354 1.030507 0.924774 0.095 Uiso 1 1 calc R . . . .
C19 C 0.8184(4) 0.8816(5) 0.8906(5) 0.0736(15) Uani 1 1 d . . . . .
H19 H 0.858367 0.870327 0.952483 0.088 Uiso 1 1 calc R . . . .
C20 C 0.7112(4) 0.8002(4) 0.8188(4) 0.0651(13) Uani 1 1 d . . . . .
C21 C 0.6618(5) 0.6927(5) 0.8399(5) 0.0717(15) Uani 1 1 d . . . . .
H21 H 0.582228 0.648249 0.783054 0.086 Uiso 1 1 calc R . . . .
C22 C 0.7363(5) 0.6213(6) 0.8325(6) 0.094(2) Uani 1 1 d . . . . .
H22A H 0.735169 0.598938 0.761737 0.141 Uiso 1 1 calc GR . . . .
H22B H 0.704959 0.554232 0.847700 0.141 Uiso 1 1 calc GR . . . .
H22C H 0.816929 0.664834 0.883385 0.141 Uiso 1 1 calc GR . . . .
C23 C 0.6474(7) 0.7167(7) 0.9423(6) 0.114(3) Uani 1 1 d . . . . .
H23A H 0.724020 0.743747 1.000036 0.171 Uiso 1 1 calc GR . . . .
H23B H 0.596383 0.647839 0.943182 0.171 Uiso 1 1 calc GR . . . .
H23C H 0.612352 0.774099 0.950225 0.171 Uiso 1 1 calc GR . . . .
C24 C 0.6446(5) 0.9342(5) 0.6112(5) 0.0778(16) Uani 1 1 d D . . . .
H24 H 0.558146 0.892461 0.577514 0.093 Uiso 0.5 1 calc R . P A 1
C25 C 0.7015(6) 0.9150(7) 0.5390(5) 0.108(2) Uani 1 1 d . . . . .
H25A H 0.782990 0.967142 0.572173 0.162 Uiso 1 1 calc GR . . . .
H25B H 0.660614 0.927298 0.475429 0.162 Uiso 1 1 calc GR . . . .
H25C H 0.699194 0.837706 0.520630 0.162 Uiso 1 1 calc GR . . . .
C28 C 0.3273(5) 0.6680(5) 0.7105(5) 0.0767(15) Uani 1 1 d . . . . .
H28A H 0.296962 0.593052 0.656990 0.115 Uiso 1 1 calc GR . . . .
H28B H 0.261891 0.689148 0.717239 0.115 Uiso 1 1 calc GR . . . .
H28C H 0.375822 0.667377 0.777746 0.115 Uiso 1 1 calc GR . . . .
C29 C 0.3160(4) 0.7686(5) 0.5432(6) 0.0868(19) Uani 1 1 d . . . . .
H29A H 0.359946 0.818276 0.516717 0.130 Uiso 1 1 calc GR . . . .
H29B H 0.254243 0.793844 0.554199 0.130 Uiso 1 1 calc GR . . . .
H29C H 0.280736 0.691762 0.492201 0.130 Uiso 1 1 calc GR . . . .
C32 C 1.0702(7) 1.1099(6) 0.7468(7) 0.122(3) Uani 1 1 d . . . . .
H32A H 1.077612 1.123071 0.819907 0.147 Uiso 1 1 calc R . . . .
H32B H 1.003139 1.128084 0.709646 0.147 Uiso 1 1 calc R . . . .
C33 C 1.1819(7) 1.1813(7) 0.7446(8) 0.119(3) Uani 1 1 d . . . . .
H33A H 1.164510 1.217934 0.692389 0.143 Uiso 1 1 calc R . . . .
H33B H 1.233476 1.239604 0.814199 0.143 Uiso 1 1 calc R . . . .
C34 C 1.2344(9) 1.1025(8) 0.7156(10) 0.177(5) Uani 1 1 d . . . . .
H34A H 1.287498 1.096728 0.778848 0.212 Uiso 1 1 calc R . . . .
H34B H 1.280054 1.126464 0.675567 0.212 Uiso 1 1 calc R . . . .
C35 C 1.1362(7) 0.9910(7) 0.6491(7) 0.137(3) Uani 1 1 d . . . . .
H35A H 1.103560 0.985023 0.575120 0.165 Uiso 1 1 calc R . . . .
H35B H 1.163427 0.928129 0.652850 0.165 Uiso 1 1 calc R . . . .
C36 C 1.2053(6) 0.8875(7) 0.8905(7) 0.108(2) Uani 1 1 d . . . . .
H36A H 1.216757 0.967128 0.923112 0.130 Uiso 1 1 calc R . . . .
H36B H 1.218962 0.878121 0.825214 0.130 Uiso 1 1 calc R . . . .
C37 C 1.2859(8) 0.8549(10) 0.9622(8) 0.157(4) Uani 1 1 d D . . . .
H37A H 1.327688 0.818217 0.925971 0.188 Uiso 1 1 calc R . . . .
H37B H 1.344463 0.922202 1.022552 0.188 Uiso 1 1 calc R . . . .
C38 C 1.2249(9) 0.7833(11) 0.9960(10) 0.168(5) Uani 1 1 d D . . . .
H38A H 1.239380 0.821379 1.069915 0.201 Uiso 1 1 calc R . . . .
H38B H 1.249728 0.718053 0.991363 0.201 Uiso 1 1 calc R . . . .
C39 C 1.0990(6) 0.7456(6) 0.9291(7) 0.107(2) Uani 1 1 d . . . . .
H39A H 1.069165 0.666157 0.882622 0.129 Uiso 1 1 calc R . . . .
H39B H 1.052978 0.753244 0.972605 0.129 Uiso 1 1 calc R . . . .
C27 C 0.6799(15) 1.0672(11) 0.6375(17) 0.115(6) Uani 0.5 1 d D . P B 1
H27A H 0.682109 1.102730 0.706992 0.172 Uiso 0.5 1 calc GR . P B 1
H27B H 0.621873 1.081264 0.584927 0.172 Uiso 0.5 1 calc GR . P B 1
H27C H 0.757069 1.098599 0.636565 0.172 Uiso 0.5 1 calc GR . P B 1
C30 C 0.459(3) 0.9040(12) 0.786(2) 0.089(6) Uani 0.5 1 d D . P C 1
H30A H 0.511026 0.899983 0.849912 0.133 Uiso 0.5 1 calc GR . P C 1
H30B H 0.388510 0.910815 0.794090 0.133 Uiso 0.5 1 calc GR . P C 1
H30C H 0.499844 0.969509 0.772949 0.133 Uiso 0.5 1 calc GR . P C 1
C26 C 0.6050(13) 1.0362(12) 0.6253(13) 0.092(4) Uani 0.5 1 d D . P B 2
H26A H 0.551575 1.028660 0.661255 0.139 Uiso 0.5 1 calc GR . P B 2
H26B H 0.564829 1.038961 0.556426 0.139 Uiso 0.5 1 calc GR . P B 2
H26C H 0.673521 1.105481 0.666950 0.139 Uiso 0.5 1 calc GR . P B 2
C31 C 0.468(4) 0.9226(11) 0.761(2) 0.089(6) Uani 0.5 1 d D . P C 2
H31A H 0.527576 0.934608 0.828682 0.133 Uiso 0.5 1 calc GR . P C 2
H31B H 0.401703 0.938135 0.771004 0.133 Uiso 0.5 1 calc GR . P C 2
H31C H 0.502411 0.973076 0.729329 0.133 Uiso 0.5 1 calc GR . P C 2

loop_
_atom_site_aniso_label
_atom_site_aniso_U_11
_atom_site_aniso_U_22
_atom_site_aniso_U_33
_atom_site_aniso_U_23
_atom_site_aniso_U_13
_atom_site_aniso_U_12
Mn1 0.0312(4) 0.0479(4) 0.0685(5) 0.0229(3) 0.0208(3) 0.0054(3)
K1 0.0458(6) 0.0674(7) 0.0844(8) 0.0207(6) 0.0289(6) 0.0051(5)
Si1 0.0391(7) 0.0570(8) 0.0958(11) 0.0206(8) 0.0270(7) 0.0143(6)
O1 0.061(2) 0.087(3) 0.111(3) 0.040(3) 0.030(2) 0.015(2)
O2 0.062(2) 0.096(3) 0.116(4) 0.031(3) 0.045(2) -0.007(2)
N1 0.037(2) 0.050(2) 0.066(2) 0.0175(19) 0.0162(18) 0.0103(17)
C1 0.039(2) 0.059(3) 0.075(3) 0.028(3) 0.023(2) 0.010(2)
C2 0.039(3) 0.060(3) 0.085(4) 0.032(3) 0.030(3) 0.010(2)
C3 0.046(3) 0.058(3) 0.078(3) 0.029(3) 0.029(3) 0.009(2)
C4 0.056(3) 0.074(3) 0.088(4) 0.039(3) 0.028(3) 0.016(3)
C5 0.058(3) 0.076(4) 0.106(5) 0.043(4) 0.030(3) 0.021(3)
C6 0.054(3) 0.078(4) 0.086(4) 0.038(3) 0.027(3) 0.010(3)
C7 0.057(3) 0.077(3) 0.082(4) 0.036(3) 0.028(3) 0.012(3)
C8 0.051(3) 0.065(3) 0.081(4) 0.029(3) 0.028(3) 0.011(2)
C9 0.041(3) 0.057(3) 0.075(3) 0.021(3) 0.022(2) -0.001(2)
C10 0.041(3) 0.073(3) 0.074(3) 0.025(3) 0.024(2) 0.001(2)
C11 0.044(3) 0.091(4) 0.084(4) 0.032(3) 0.030(3) 0.003(3)
C12 0.042(3) 0.085(4) 0.096(4) 0.021(3) 0.029(3) 0.007(3)
C13 0.046(3) 0.076(4) 0.109(5) 0.024(3) 0.025(3) 0.018(3)
C14 0.044(3) 0.062(3) 0.093(4) 0.027(3) 0.023(3) 0.018(2)
C15 0.033(2) 0.051(2) 0.066(3) 0.014(2) 0.019(2) 0.0090(19)
C16 0.043(3) 0.061(3) 0.092(4) 0.031(3) 0.025(3) 0.014(2)
C17 0.049(3) 0.053(3) 0.120(5) 0.032(3) 0.030(3) 0.006(2)
C18 0.041(3) 0.074(4) 0.088(4) 0.004(3) 0.017(3) 0.004(3)
C19 0.042(3) 0.083(4) 0.075(4) 0.019(3) 0.019(3) 0.006(3)
C20 0.037(2) 0.077(3) 0.074(3) 0.024(3) 0.022(2) 0.011(2)
C21 0.055(3) 0.076(3) 0.082(4) 0.037(3) 0.027(3) 0.013(3)
C22 0.057(3) 0.096(4) 0.130(6) 0.061(4) 0.027(4) 0.021(3)
C23 0.121(6) 0.117(6) 0.106(6) 0.052(5) 0.058(5) 0.019(5)
C24 0.061(3) 0.073(3) 0.102(4) 0.043(3) 0.035(3) 0.015(3)
C25 0.077(5) 0.144(7) 0.081(5) 0.025(4) 0.022(4) 0.031(5)
C28 0.052(3) 0.078(4) 0.104(4) 0.028(3) 0.042(3) 0.022(3)
C29 0.040(3) 0.090(4) 0.140(6) 0.061(4) 0.032(3) 0.023(3)
C32 0.092(5) 0.087(5) 0.161(8) 0.027(5) 0.064(5) -0.010(4)
C33 0.094(5) 0.101(5) 0.160(8) 0.061(6) 0.062(5) 0.005(5)
C34 0.122(7) 0.099(6) 0.257(13) -0.010(7) 0.127(9) -0.031(5)
C35 0.095(6) 0.121(6) 0.149(8) 0.009(6) 0.066(6) -0.018(5)
C36 0.071(4) 0.111(5) 0.127(6) 0.038(5) 0.042(5) 0.009(4)
C37 0.077(6) 0.209(11) 0.114(7) 0.043(7) 0.002(5) 0.001(7)
C38 0.105(7) 0.210(11) 0.243(13) 0.151(11) 0.064(8) 0.083(8)
C39 0.082(5) 0.088(4) 0.163(7) 0.064(5) 0.050(5) 0.027(4)
C27 0.089(11) 0.086(10) 0.181(19) 0.068(11) 0.046(13) 0.040(10)
C30 0.068(6) 0.055(5) 0.152(14) 0.027(7) 0.076(8) 0.008(6)
C26 0.067(9) 0.104(11) 0.116(12) 0.059(9) 0.029(9) 0.035(9)
C31 0.068(6) 0.055(5) 0.152(14) 0.027(7) 0.076(8) 0.008(6)

loop_
_atom_type_symbol
_atom_type_description
_atom_type_scat_dispersion_real
_atom_type_scat_dispersion_imag
_atom_type_scat_source
C C 0.0033 0.0016 'International Tables Vol C Tables 4.2.6.8 and 6.1.1.4'
H H 0.0000 0.0000 'International Tables Vol C Tables 4.2.6.8 and 6.1.1.4'
K K 0.2009 0.2494 'International Tables Vol C Tables 4.2.6.8 and 6.1.1.4'
Mn Mn 0.3368 0.7283 'International Tables Vol C Tables 4.2.6.8 and 6.1.1.4'
N N 0.0061 0.0033 'International Tables Vol C Tables 4.2.6.8 and 6.1.1.4'
O O 0.0106 0.0060 'International Tables Vol C Tables 4.2.6.8 and 6.1.1.4'
Si Si 0.0817 0.0704 'International Tables Vol C Tables 4.2.6.8 and 6.1.1.4'

loop_
_geom_angle_atom_site_label_1
_geom_angle_atom_site_label_2
_geom_angle_atom_site_label_3
_geom_angle
_geom_angle_site_symmetry_1
_geom_angle_site_symmetry_3
_geom_angle_publ_flag
N1 Mn1 Mn1 177.88(12) . 2_666 ?
N1 Mn1 C1 123.50(19) . . ?
N1 Mn1 C1 125.90(17) . 2_666 ?
N1 Mn1 C2 124.75(18) . . ?
N1 Mn1 C2 123.95(17) . 2_666 ?
C1 Mn1 Mn1 54.45(14) 2_666 2_666 ?
C1 Mn1 Mn1 56.09(15) . 2_666 ?
C1 Mn1 C1 110.54(15) . 2_666 ?
C1 Mn1 C2 96.84(18) 2_666 . ?
C1 Mn1 C2 36.28(18) . . ?
C2 Mn1 Mn1 53.50(15) . 2_666 ?
C2 Mn1 Mn1 57.78(14) 2_666 2_666 ?
C2 Mn1 C1 36.93(18) 2_666 2_666 ?
C2 Mn1 C1 101.6(2) 2_666 . ?
C2 Mn1 C2 111.28(15) 2_666 . ?
O1 K1 O2 89.23(16) . . ?
O1 K1 C9 121.53(16) . 2_666 ?
O1 K1 C10 128.41(16) . 2_666 ?
O1 K1 C11 107.86(16) . 2_666 ?
O1 K1 C12 85.16(17) . 2_666 ?
O1 K1 C13 79.13(17) . 2_666 ?
O1 K1 C14 96.74(16) . 2_666 ?
O1 K1 C16 132.51(16) . . ?
O1 K1 C17 112.42(17) . . ?
O1 K1 C18 88.25(18) . . ?
O1 K1 C19 83.80(16) . . ?
O2 K1 C9 117.92(15) . 2_666 ?
O2 K1 C10 92.10(15) . 2_666 ?
O2 K1 C11 75.95(16) . 2_666 ?
O2 K1 C12 83.23(16) . 2_666 ?
O2 K1 C13 106.83(16) . 2_666 ?
O2 K1 C14 125.65(16) . 2_666 ?
O2 K1 C16 95.46(15) . . ?
O2 K1 C17 79.95(15) . . ?
O2 K1 C18 88.68(17) . . ?
O2 K1 C19 113.39(16) . . ?
C9 K1 C10 25.94(12) 2_666 2_666 ?
C9 K1 C11 45.14(13) 2_666 2_666 ?
C9 K1 C12 52.31(15) 2_666 2_666 ?
C9 K1 C13 44.91(15) 2_666 2_666 ?
C9 K1 C16 97.58(16) 2_666 . ?
C9 K1 C19 121.71(14) 2_666 . ?
C10 K1 C11 25.40(13) 2_666 2_666 ?
C10 K1 C12 44.01(15) 2_666 2_666 ?
C10 K1 C13 51.29(16) 2_666 2_666 ?
C10 K1 C16 98.70(16) 2_666 . ?
C10 K1 C19 140.27(14) 2_666 . ?
C11 K1 C12 24.13(15) 2_666 2_666 ?
C11 K1 C13 42.95(17) 2_666 2_666 ?
C11 K1 C16 119.15(16) 2_666 . ?
C12 K1 C16 142.33(16) 2_666 . ?
C13 K1 C12 24.54(15) 2_666 2_666 ?
C13 K1 C16 142.08(15) 2_666 . ?
C14 K1 C9 24.95(13) 2_666 2_666 ?
C14 K1 C10 43.95(15) 2_666 2_666 ?
C14 K1 C11 50.76(16) 2_666 2_666 ?
C14 K1 C12 44.03(14) 2_666 2_666 ?
C14 K1 C13 25.50(13) 2_666 2_666 ?
C14 K1 C16 117.40(15) 2_666 . ?
C14 K1 C19 120.96(16) 2_666 . ?
C17 K1 C9 122.24(16) . 2_666 ?
C17 K1 C10 118.57(17) . 2_666 ?
C17 K1 C11 132.24(18) . 2_666 ?
C17 K1 C12 155.31(17) . 2_666 ?
C17 K1 C13 167.06(15) . 2_666 ?
C17 K1 C14 142.16(14) . 2_666 ?
C17 K1 C16 25.02(14) . . ?
C17 K1 C19 44.50(17) . . ?
C18 K1 C9 137.96(15) . 2_666 ?
C18 K1 C10 143.34(17) . 2_666 ?
C18 K1 C11 157.28(18) . 2_666 ?
C18 K1 C12 169.62(15) . 2_666 ?
C18 K1 C13 159.68(18) . 2_666 ?
C18 K1 C14 145.21(16) . 2_666 ?
C18 K1 C16 44.84(16) . . ?
C18 K1 C17 26.03(16) . . ?
C18 K1 C19 25.25(15) . . ?
C19 K1 C11 165.64(14) . 2_666 ?
C19 K1 C12 159.84(17) . 2_666 ?
C19 K1 C13 135.83(17) . 2_666 ?
C19 K1 C16 51.08(15) . . ?
N1 Si1 C28 112.7(2) . . ?
N1 Si1 C29 111.3(3) . . ?
N1 Si1 C30 113.5(13) . . ?
N1 Si1 C31 109.5(12) . . ?
C28 Si1 C29 105.9(3) . . ?
C28 Si1 C30 99.0(6) . . ?
C28 Si1 C31 113.7(6) . . ?
C29 Si1 C30 113.6(14) . . ?
C29 Si1 C31 103.3(14) . . ?
C36 O1 K1 120.3(4) . . ?
C36 O1 C39 108.5(5) . . ?
C39 O1 K1 130.4(4) . . ?
C32 O2 K1 123.6(4) . . ?
C35 O2 K1 127.4(5) . . ?
C35 O2 C32 108.2(5) . . ?
Si1 N1 Mn1 120.6(2) . . ?
C15 N1 Mn1 119.6(3) . . ?
C15 N1 Si1 119.4(3) . . ?
Mn1 C1 Mn1 69.46(15) . 2_666 ?
C2 C1 Mn1 69.2(3) . 2_666 ?
C2 C1 Mn1 75.7(3) . . ?
C2 C1 C9 133.3(4) . . ?
C9 C1 Mn1 139.3(4) . . ?
C9 C1 Mn1 140.1(4) . 2_666 ?
Mn1 C2 Mn1 68.72(15) 2_666 . ?
C1 C2 Mn1 68.0(3) . . ?
C1 C2 Mn1 73.8(3) . 2_666 ?
C1 C2 C3 135.0(4) . . ?
C3 C2 Mn1 137.2(4) . . ?
C3 C2 Mn1 142.4(4) . 2_666 ?
C4 C3 C2 120.2(5) . . ?
C8 C3 C2 122.3(5) . . ?
C8 C3 C4 117.3(5) . . ?
C5 C4 C3 121.0(6) . . ?
C6 C5 C4 120.5(6) . . ?
C7 C6 C5 118.8(6) . . ?
C6 C7 C8 121.0(6) . . ?
C3 C8 C7 121.3(5) . . ?
C1 C9 K1 113.5(3) . 2_666 ?
C10 C9 K1 77.3(3) . 2_666 ?
C10 C9 C1 121.6(5) . . ?
C14 C9 K1 76.8(3) . 2_666 ?
C14 C9 C1 122.2(4) . . ?
C14 C9 C10 116.2(5) . . ?
C9 C10 K1 76.8(3) . 2_666 ?
C11 C10 K1 80.1(3) . 2_666 ?
C11 C10 C9 120.5(5) . . ?
C10 C11 K1 74.5(3) . 2_666 ?
C12 C11 K1 80.1(4) . 2_666 ?
C12 C11 C10 121.6(5) . . ?
C11 C12 K1 75.7(4) . 2_666 ?
C11 C12 C13 118.8(5) . . ?
C13 C12 K1 75.7(4) . 2_666 ?
C12 C13 K1 79.8(4) . 2_666 ?
C12 C13 C14 119.2(6) . . ?
C14 C13 K1 73.4(3) . 2_666 ?
C9 C14 K1 78.2(3) . 2_666 ?
C9 C14 C13 123.7(5) . . ?
C13 C14 K1 81.1(3) . 2_666 ?
N1 C15 K1 127.3(3) . . ?
N1 C15 C16 121.3(4) . . ?
N1 C15 C20 120.6(4) . . ?
C16 C15 K1 71.5(3) . . ?
C16 C15 C20 118.1(4) . . ?
C20 C15 K1 73.4(3) . . ?
C15 C16 K1 84.4(3) . . ?
C15 C16 C24 120.7(5) . . ?
C17 C16 K1 70.5(3) . . ?
C17 C16 C15 119.6(5) . . ?
C17 C16 C24 119.7(5) . . ?
C24 C16 K1 115.3(4) . . ?
C16 C17 K1 84.5(3) . . ?
C18 C17 K1 74.3(3) . . ?
C18 C17 C16 121.1(5) . . ?
C17 C18 K1 79.7(4) . . ?
C19 C18 K1 81.9(4) . . ?
C19 C18 C17 119.5(5) . . ?
C18 C19 K1 72.9(3) . . ?
C18 C19 C20 121.9(6) . . ?
C20 C19 K1 85.0(4) . . ?
C15 C20 K1 82.4(3) . . ?
C15 C20 C21 121.1(4) . . ?
C19 C20 K1 70.5(3) . . ?
C19 C20 C15 119.5(5) . . ?
C19 C20 C21 119.3(5) . . ?
C21 C20 K1 118.2(3) . . ?
C22 C21 C20 110.4(4) . . ?
C23 C21 C20 112.8(5) . . ?
C23 C21 C22 111.7(6) . . ?
C16 C24 C27 108.2(9) . . ?
C16 C24 C26 115.6(8) . . ?
C25 C24 C16 112.3(5) . . ?
C25 C24 C27 96.7(9) . . ?
C25 C24 C26 118.2(8) . . ?
O2 C32 C33 106.1(7) . . ?
C34 C33 C32 103.6(7) . . ?
C33 C34 C35 106.9(8) . . ?
O2 C35 C34 103.7(7) . . ?
O1 C36 C37 107.2(7) . . ?
C38 C37 C36 109.1(8) . . ?
C37 C38 C39 108.3(8) . . ?
O1 C39 C38 105.3(6) . . ?

loop_
_geom_bond_atom_site_label_1
_geom_bond_atom_site_label_2
_geom_bond_distance
_geom_bond_site_symmetry_2
_geom_bond_publ_flag
Mn1 Mn1 2.435(2) 2_666 ?
Mn1 N1 2.057(4) . ?
Mn1 C1 2.115(5) . ?
Mn1 C1 2.158(5) 2_666 ?
Mn1 C2 2.101(5) 2_666 ?
Mn1 C2 2.210(5) . ?
K1 O1 2.686(5) . ?
K1 O2 2.735(4) . ?
K1 C9 3.146(6) 2_666 ?
K1 C10 3.154(6) 2_666 ?
K1 C11 3.223(6) 2_666 ?
K1 C12 3.276(6) 2_666 ?
K1 C13 3.226(6) 2_666 ?
K1 C14 3.129(6) 2_666 ?
K1 C16 3.286(6) . ?
K1 C17 3.112(6) . ?
K1 C18 3.044(6) . ?
K1 C19 3.154(6) . ?
Si1 N1 1.698(4) . ?
Si1 C28 1.878(6) . ?
Si1 C29 1.886(6) . ?
Si1 C30 1.895(13) . ?
Si1 C31 1.892(12) . ?
O1 C36 1.403(8) . ?
O1 C39 1.446(8) . ?
O2 C32 1.488(9) . ?
O2 C35 1.406(9) . ?
N1 C15 1.405(6) . ?
C1 C2 1.350(7) . ?
C1 C9 1.476(6) . ?
C2 C3 1.474(7) . ?
C3 C4 1.411(7) . ?
C3 C8 1.390(7) . ?
C4 C5 1.404(8) . ?
C5 C6 1.389(9) . ?
C6 C7 1.382(8) . ?
C7 C8 1.401(7) . ?
C9 C10 1.414(7) . ?
C9 C14 1.356(7) . ?
C10 C11 1.403(7) . ?
C11 C12 1.360(8) . ?
C12 C13 1.383(8) . ?
C13 C14 1.406(7) . ?
C15 C16 1.414(6) . ?
C15 C20 1.425(7) . ?
C16 C17 1.396(8) . ?
C16 C24 1.499(8) . ?
C17 C18 1.388(9) . ?
C18 C19 1.359(8) . ?
C19 C20 1.391(7) . ?
C20 C21 1.542(7) . ?
C21 C22 1.521(9) . ?
C21 C23 1.504(9) . ?
C24 C25 1.453(9) . ?
C24 C27 1.609(13) . ?
C24 C26 1.552(13) . ?
C32 C33 1.518(9) . ?
C33 C34 1.429(12) . ?
C34 C35 1.508(11) . ?
C36 C37 1.458(12) . ?
C37 C38 1.350(10) . ?
C38 C39 1.481(11) . ?

loop_
_smtbx_masks_void_nr
_smtbx_masks_void_average_x
_smtbx_masks_void_average_y
_smtbx_masks_void_average_z
_smtbx_masks_void_volume
_smtbx_masks_void_count_electrons
_smtbx_masks_void_content
1 0.000 0.500 1.000 376.1 98.4 toluene
2 0.500 0.000 0.000 33.8 0.0 toluene
